data_1561212
loop_
_publ_author_name
'Liu, Kang'
'Sun, Yayong'
'Deng, Liming'
'Cao, Fan'
'Han, Jishu'
'Wang, Lei'

_publ_section_title
;
 Cu(II) coordination polymers constructed by tetrafluoroterephthalic acid
 and varied imidazole-containing ligands: Syntheses, structures and
 properties
;
_journal_name_full 'Journal of Solid State Chemistry'
_journal_page_first 24
_journal_page_last 31
_journal_paper_doi 10.1016/j.jssc.2017.10.002
_journal_volume 258
_journal_year 2018
_chemical_formula_moiety 'C28 H32 Cu N8 O2, C8 F4 O4, 6(H2 O)'
_chemical_formula_sum 'C36 H44 Cu F4 N8 O12'
_chemical_formula_weight 920.34
_space_group_IT_number 2
_space_group_name_Hall '-P 1'
_space_group_name_H-M_alt 'P -1'
_symmetry_cell_setting triclinic
_symmetry_space_group_name_Hall '-P 1'
_symmetry_space_group_name_H-M 'P -1'
_atom_sites_solution_hydrogens geom
_atom_sites_solution_primary direct
_atom_sites_solution_secondary difmap
_cell_angle_alpha 91.465(5)
_cell_angle_beta 94.945(6)
_cell_angle_gamma 108.080(7)
_cell_formula_units_Z 1
_cell_length_a 8.6873(8)
_cell_length_b 11.0490(8)
_cell_length_c 11.3581(7)
_cell_measurement_reflns_used 4807
_cell_measurement_temperature 293(2)
_cell_measurement_theta_max 29.56
_cell_measurement_theta_min 2.48
_cell_volume 1030.95(14)
_computing_cell_refinement 'Siemens Smart'
_computing_data_collection 'Siemens Smart'
_computing_data_reduction 'Siemens Smart'
_computing_molecular_graphics SHELXP-97
_computing_publication_material SHELXTL
_computing_structure_refinement 'SHELXL-97 (Sheldrick, 1997)'
_computing_structure_solution 'SHELXS-97 (Sheldrick, 1990)'
_diffrn_ambient_temperature 293(2)
_diffrn_detector_area_resol_mean 9.00cm
_diffrn_measured_fraction_theta_full 0.996
_diffrn_measured_fraction_theta_max 0.996
_diffrn_measurement_device_type 'CCD area detector'
_diffrn_measurement_method 'phi and omega scans'
_diffrn_radiation_monochromator graphite
_diffrn_radiation_source 'fine-focus sealed tube'
_diffrn_radiation_type MoK\a
_diffrn_radiation_wavelength 0.71073
_diffrn_reflns_av_R_equivalents 0.0323
_diffrn_reflns_av_sigmaI/netI 0.0659
_diffrn_reflns_limit_h_max 11
_diffrn_reflns_limit_h_min -11
_diffrn_reflns_limit_k_max 15
_diffrn_reflns_limit_k_min -14
_diffrn_reflns_limit_l_max 13
_diffrn_reflns_limit_l_min -15
_diffrn_reflns_number 8441
_diffrn_reflns_theta_full 29.56
_diffrn_reflns_theta_max 29.56
_diffrn_reflns_theta_min 2.48
_diffrn_standards_decay_% none
_diffrn_standards_interval_count none
_diffrn_standards_interval_time none
_diffrn_standards_number none
_exptl_absorpt_coefficient_mu 0.618
_exptl_absorpt_correction_T_max 0.861
_exptl_absorpt_correction_T_min 0.845
_exptl_absorpt_correction_type empirical
_exptl_absorpt_process_details SADABS
_exptl_crystal_colour blue
_exptl_crystal_density_diffrn 1.482
_exptl_crystal_density_method 'not measured'
_exptl_crystal_description block
_exptl_crystal_F_000 477
_exptl_crystal_size_max 0.28
_exptl_crystal_size_mid 0.26
_exptl_crystal_size_min 0.24
_refine_diff_density_max 0.397
_refine_diff_density_min -0.387
_refine_diff_density_rms 0.065
_refine_ls_extinction_method none
_refine_ls_goodness_of_fit_ref 1.043
_refine_ls_hydrogen_treatment mixed
_refine_ls_matrix_type full
_refine_ls_number_parameters 295
_refine_ls_number_reflns 4807
_refine_ls_number_restraints 9
_refine_ls_restrained_S_all 1.043
_refine_ls_R_factor_all 0.0873
_refine_ls_R_factor_gt 0.0558
_refine_ls_shift/su_max 0.000
_refine_ls_shift/su_mean 0.000
_refine_ls_structure_factor_coef Fsqd
_refine_ls_weighting_details 'calc w=1/[\s^2^(Fo^2^)+(0.0485P)^2^+0.5177P] where P=(Fo^2^+2Fc^2^)/3'
_refine_ls_weighting_scheme calc
_refine_ls_wR_factor_gt 0.1148
_refine_ls_wR_factor_ref 0.1346
_reflns_number_gt 3414
_reflns_number_total 4807
_reflns_threshold_expression >2sigma(I)
_cod_data_source_file JSSC-2018-258-24.cif
_cod_data_source_block k-hnsf-27
_cod_depositor_comments
;
The following automatic conversions were performed:

data item '_symmetry_cell_setting' value 'Triclinic' was changed to
'triclinic' in accordance with the built-in table derived from the
CIF Core dictionary named 'cif_core.dic' version 2.4.5 last updated
on 2014-11-21.

data item '_exptl_crystal_density_meas' value 'none' was changed to
'?' -- the value is perceived as not measured.

Automatic conversion script
Id: cif_fix_values 8369 2020-08-20 11:38:08Z andrius 
;
_cod_original_sg_symbol_Hall -P1
_cod_original_sg_symbol_H-M P-1
_cod_database_code 1561212

loop_
_symmetry_equiv_pos_as_xyz
'x, y, z'
'-x, -y, -z'

loop_
_atom_site_label
_atom_site_type_symbol
_atom_site_fract_x
_atom_site_fract_y
_atom_site_fract_z
_atom_site_U_iso_or_equiv
_atom_site_adp_type
_atom_site_occupancy
_atom_site_symmetry_multiplicity
_atom_site_calc_flag
_atom_site_refinement_flags
_atom_site_disorder_assembly
_atom_site_disorder_group
Cu1 Cu 0.5000 1.0000 0.5000 0.03269(16) Uani 1 2 d S . .
F1 F 0.2714(2) 0.46275(19) 0.60673(18) 0.0548(5) Uani 1 1 d . . .
F2 F 0.1837(2) 0.66311(18) 0.67746(18) 0.0569(5) Uani 1 1 d . . .
C1 C 0.2983(4) 0.7761(3) 0.3455(3) 0.0351(7) Uani 1 1 d . . .
H1 H 0.2308 0.8225 0.3182 0.042 Uiso 1 1 calc R . .
C2 C 0.4040(4) 0.6223(3) 0.3656(3) 0.0414(7) Uani 1 1 d . . .
H2 H 0.4251 0.5452 0.3565 0.050 Uiso 1 1 calc R . .
C3 C 0.4875(4) 0.7225(3) 0.4410(3) 0.0406(7) Uani 1 1 d . . .
H3 H 0.5767 0.7253 0.4937 0.049 Uiso 1 1 calc R . .
C4 C 0.1681(4) 0.5830(3) 0.2089(3) 0.0440(8) Uani 1 1 d . . .
H4D H 0.0830 0.6217 0.1923 0.053 Uiso 1 1 calc R . .
H4C H 0.1176 0.4975 0.2336 0.053 Uiso 1 1 calc R . .
C5 C 0.2473(4) 0.5747(3) 0.0973(2) 0.0349(7) Uani 1 1 d . . .
C6 C 0.1929(4) 0.4643(3) 0.0251(3) 0.0438(8) Uani 1 1 d . . .
H6 H 0.1100 0.3949 0.0467 0.053 Uiso 1 1 calc R . .
C7 C 0.2618(4) 0.4567(3) -0.0792(3) 0.0526(9) Uani 1 1 d . . .
H7 H 0.2244 0.3824 -0.1277 0.063 Uiso 1 1 calc R . .
C8 C 0.3845(4) 0.5583(4) -0.1111(3) 0.0510(9) Uani 1 1 d . . .
H8 H 0.4301 0.5522 -0.1813 0.061 Uiso 1 1 calc R . .
C9 C 0.4414(4) 0.6694(3) -0.0404(3) 0.0401(7) Uani 1 1 d . . .
C10 C 0.3725(4) 0.6775(3) 0.0635(2) 0.0373(7) Uani 1 1 d . . .
H10 H 0.4100 0.7523 0.1115 0.045 Uiso 1 1 calc R . .
C11 C 0.5763(4) 0.7815(4) -0.0763(3) 0.0505(9) Uani 1 1 d . . .
H11B H 0.6267 0.8377 -0.0072 0.061 Uiso 1 1 calc R . .
H11A H 0.6587 0.7511 -0.1078 0.061 Uiso 1 1 calc R . .
C12 C 0.5593(4) 0.8715(3) -0.2759(3) 0.0371(7) Uani 1 1 d . . .
H12 H 0.6363 0.8405 -0.3068 0.045 Uiso 1 1 calc R . .
C13 C 0.3811(4) 0.9661(3) -0.2575(3) 0.0443(8) Uani 1 1 d . . .
H13 H 0.3111 1.0137 -0.2741 0.053 Uiso 1 1 calc R . .
C14 C 0.4009(4) 0.9128(3) -0.1534(3) 0.0495(9) Uani 1 1 d . . .
H14 H 0.3473 0.9162 -0.0866 0.059 Uiso 1 1 calc R . .
C15 C 0.0988(4) 0.2824(3) 0.4221(3) 0.0417(8) Uani 1 1 d . . .
C16 C 0.0453(3) 0.3941(3) 0.4631(3) 0.0328(6) Uani 1 1 d . . .
C17 C 0.1351(3) 0.4802(3) 0.5535(3) 0.0352(7) Uani 1 1 d . . .
C18 C 0.0908(3) 0.5834(3) 0.5888(3) 0.0343(7) Uani 1 1 d . . .
N1 N 0.4209(3) 0.8190(2) 0.4282(2) 0.0333(5) Uani 1 1 d . . .
N2 N 0.2829(3) 0.6572(2) 0.3056(2) 0.0336(6) Uani 1 1 d . . .
N3 N 0.5148(3) 0.8534(2) -0.1662(2) 0.0394(6) Uani 1 1 d . . .
N4 N 0.4804(3) 0.9388(2) -0.3344(2) 0.0337(6) Uani 1 1 d . . .
O1 O 0.0251(6) 0.0799(5) 0.1655(6) 0.1271(15) Uani 1 1 d D . .
H1E H 0.038(9) 0.141(4) 0.202(5) 0.153 Uiso 1 1 d D . .
H1D H -0.016(9) 0.123(6) 0.134(6) 0.153 Uiso 1 1 d D . .
O2 O 0.1284(9) 0.8869(9) 0.0596(7) 0.1592(19) Uani 1 1 d D . .
H2C H 0.091(11) 0.940(6) 0.068(9) 0.191 Uiso 1 1 d D . .
H2A H 0.059(9) 0.869(10) 0.100(8) 0.191 Uiso 1 1 d D . .
O3 O 0.7826(3) 0.9974(2) 0.5217(2) 0.0536(6) Uani 1 1 d . . .
H3A H 0.8238 0.9370 0.5265 0.064 Uiso 1 1 d R . .
H3B H 0.8539 1.0647 0.5036 0.064 Uiso 1 1 d R . .
O4 O 0.0930(8) 0.1766(5) 0.7449(5) 0.158(2) Uani 1 1 d D . .
H4B H 0.061(10) 0.130(5) 0.681(3) 0.189 Uiso 1 1 d D . .
H4A H 0.051(10) 0.0820(18) 0.755(7) 0.189 Uiso 1 1 d D . .
O5 O 0.1651(4) 0.2926(2) 0.3305(2) 0.0694(8) Uani 1 1 d . . .
O6 O 0.0749(3) 0.1920(2) 0.4892(3) 0.0634(7) Uani 1 1 d . . .

loop_
_atom_site_aniso_label
_atom_site_aniso_U_11
_atom_site_aniso_U_22
_atom_site_aniso_U_33
_atom_site_aniso_U_23
_atom_site_aniso_U_13
_atom_site_aniso_U_12
Cu1 0.0439(3) 0.0267(3) 0.0288(3) 0.00491(19) 0.0053(2) 0.0123(2)
F1 0.0480(11) 0.0599(12) 0.0635(13) -0.0042(10) -0.0142(9) 0.0326(10)
F2 0.0549(11) 0.0512(12) 0.0603(13) -0.0190(10) -0.0148(10) 0.0174(10)
C1 0.0394(16) 0.0358(16) 0.0343(16) 0.0048(13) 0.0046(13) 0.0173(13)
C2 0.0497(18) 0.0324(16) 0.0466(19) 0.0002(14) 0.0028(15) 0.0201(14)
C3 0.0459(18) 0.0360(16) 0.0428(19) 0.0031(14) -0.0021(14) 0.0187(14)
C4 0.0419(18) 0.0442(18) 0.0377(18) -0.0026(14) 0.0040(14) 0.0021(15)
C5 0.0410(16) 0.0340(15) 0.0291(15) 0.0018(12) -0.0014(12) 0.0123(13)
C6 0.0505(19) 0.0363(16) 0.0419(19) -0.0025(14) -0.0051(15) 0.0128(15)
C7 0.066(2) 0.051(2) 0.042(2) -0.0123(16) -0.0085(17) 0.0251(19)
C8 0.064(2) 0.074(3) 0.0258(17) -0.0029(16) -0.0011(15) 0.039(2)
C9 0.0452(18) 0.0510(19) 0.0309(16) 0.0123(14) 0.0028(13) 0.0243(15)
C10 0.0494(18) 0.0341(15) 0.0294(16) 0.0033(12) 0.0028(13) 0.0144(14)
C11 0.0481(19) 0.068(2) 0.0384(19) 0.0214(17) 0.0068(15) 0.0206(17)
C12 0.0443(17) 0.0414(17) 0.0325(16) 0.0099(13) 0.0126(13) 0.0204(14)
C13 0.058(2) 0.0461(18) 0.0405(18) 0.0105(14) 0.0144(15) 0.0302(16)
C14 0.062(2) 0.062(2) 0.0377(18) 0.0114(16) 0.0230(16) 0.0320(18)
C15 0.0365(17) 0.0277(15) 0.062(2) 0.0001(14) 0.0064(15) 0.0120(13)
C16 0.0334(15) 0.0264(14) 0.0416(17) 0.0081(12) 0.0103(13) 0.0113(12)
C17 0.0327(15) 0.0369(16) 0.0405(17) 0.0091(13) 0.0025(13) 0.0170(13)
C18 0.0374(16) 0.0298(15) 0.0355(17) 0.0021(12) 0.0035(13) 0.0103(13)
N1 0.0397(14) 0.0291(12) 0.0339(14) 0.0052(10) 0.0052(11) 0.0143(11)
N2 0.0374(13) 0.0314(13) 0.0311(13) 0.0005(10) 0.0064(10) 0.0091(11)
N3 0.0457(15) 0.0472(15) 0.0301(14) 0.0132(11) 0.0107(11) 0.0186(12)
N4 0.0436(14) 0.0299(12) 0.0311(13) 0.0038(10) 0.0106(11) 0.0147(11)
O1 0.114(3) 0.134(4) 0.133(4) -0.041(3) 0.014(3) 0.041(3)
O2 0.170(5) 0.174(5) 0.159(5) 0.000(4) 0.026(4) 0.089(5)
O3 0.0446(13) 0.0381(12) 0.0866(19) 0.0132(12) 0.0207(12) 0.0208(10)
O4 0.227(6) 0.111(4) 0.114(4) -0.019(3) -0.009(4) 0.031(4)
O5 0.099(2) 0.0538(16) 0.0715(19) 0.0029(13) 0.0367(16) 0.0404(15)
O6 0.0668(16) 0.0329(12) 0.102(2) 0.0221(13) 0.0280(15) 0.0250(12)

loop_
_atom_type_symbol
_atom_type_description
_atom_type_scat_dispersion_real
_atom_type_scat_dispersion_imag
_atom_type_scat_source
C C 0.0030 0.0020 'International Tables Vol C Tables 4.2.6.8 and 6.1.1.4'
H H 0.0000 0.0000 'International Tables Vol C Tables 4.2.6.8 and 6.1.1.4'
Cu Cu 0.3200 1.2650 'International Tables Vol C Tables 4.2.6.8 and 6.1.1.4'
F F 0.0170 0.0100 'International Tables Vol C Tables 4.2.6.8 and 6.1.1.4'
N N 0.0060 0.0030 'International Tables Vol C Tables 4.2.6.8 and 6.1.1.4'
O O 0.0110 0.0060 'International Tables Vol C Tables 4.2.6.8 and 6.1.1.4'

loop_
_geom_angle_atom_site_label_1
_geom_angle_atom_site_label_2
_geom_angle_atom_site_label_3
_geom_angle
_geom_angle_site_symmetry_1
_geom_angle_site_symmetry_3
N4 Cu1 N4 180.000(1) 2_675 1_556
N4 Cu1 N1 88.16(9) 2_675 .
N4 Cu1 N1 91.84(9) 1_556 .
N4 Cu1 N1 91.84(9) 2_675 2_676
N4 Cu1 N1 88.16(9) 1_556 2_676
N1 Cu1 N1 180.000(1) . 2_676
N4 Cu1 O3 92.21(9) 2_675 .
N4 Cu1 O3 87.79(9) 1_556 .
N1 Cu1 O3 91.30(9) . .
N1 Cu1 O3 88.70(9) 2_676 .
N4 Cu1 O3 87.79(9) 2_675 2_676
N4 Cu1 O3 92.21(9) 1_556 2_676
N1 Cu1 O3 88.70(9) . 2_676
N1 Cu1 O3 91.30(9) 2_676 2_676
O3 Cu1 O3 180.000(1) . 2_676
N1 C1 N2 111.5(3) . .
N1 C1 H1 124.2 . .
N2 C1 H1 124.2 . .
C3 C2 N2 106.1(3) . .
C3 C2 H2 126.9 . .
N2 C2 H2 126.9 . .
C2 C3 N1 109.9(3) . .
C2 C3 H3 125.1 . .
N1 C3 H3 125.1 . .
N2 C4 C5 112.8(2) . .
N2 C4 H4D 109.0 . .
C5 C4 H4D 109.0 . .
N2 C4 H4C 109.0 . .
C5 C4 H4C 109.0 . .
H4D C4 H4C 107.8 . .
C6 C5 C10 119.0(3) . .
C6 C5 C4 119.6(3) . .
C10 C5 C4 121.4(3) . .
C5 C6 C7 120.1(3) . .
C5 C6 H6 119.9 . .
C7 C6 H6 119.9 . .
C8 C7 C6 120.2(3) . .
C8 C7 H7 119.9 . .
C6 C7 H7 119.9 . .
C7 C8 C9 120.7(3) . .
C7 C8 H8 119.6 . .
C9 C8 H8 119.6 . .
C8 C9 C10 119.2(3) . .
C8 C9 C11 120.6(3) . .
C10 C9 C11 120.3(3) . .
C9 C10 C5 120.8(3) . .
C9 C10 H10 119.6 . .
C5 C10 H10 119.6 . .
N3 C11 C9 111.5(3) . .
N3 C11 H11B 109.3 . .
C9 C11 H11B 109.3 . .
N3 C11 H11A 109.3 . .
C9 C11 H11A 109.3 . .
H11B C11 H11A 108.0 . .
N4 C12 N3 111.4(3) . .
N4 C12 H12 124.3 . .
N3 C12 H12 124.3 . .
C14 C13 N4 109.2(3) . .
C14 C13 H13 125.4 . .
N4 C13 H13 125.4 . .
C13 C14 N3 106.3(3) . .
C13 C14 H14 126.8 . .
N3 C14 H14 126.8 . .
O5 C15 O6 127.3(3) . .
O5 C15 C16 117.2(3) . .
O6 C15 C16 115.5(3) . .
C18 C16 C17 116.6(3) 2_566 .
C18 C16 C15 122.1(3) 2_566 .
C17 C16 C15 121.2(3) . .
F1 C17 C18 119.4(3) . .
F1 C17 C16 118.9(3) . .
C18 C17 C16 121.7(3) . .
F2 C18 C16 119.8(3) . 2_566
F2 C18 C17 118.6(3) . .
C16 C18 C17 121.6(3) 2_566 .
C1 N1 C3 105.4(2) . .
C1 N1 Cu1 124.1(2) . .
C3 N1 Cu1 130.1(2) . .
C1 N2 C2 107.1(2) . .
C1 N2 C4 126.7(3) . .
C2 N2 C4 126.1(3) . .
C12 N3 C14 107.3(3) . .
C12 N3 C11 126.4(3) . .
C14 N3 C11 126.3(3) . .
C12 N4 C13 105.8(2) . .
C12 N4 Cu1 129.5(2) . 1_554
C13 N4 Cu1 124.7(2) . 1_554
H1E O1 H1D 68.4(12) . .
H2C O2 H2A 67.0(12) . .
Cu1 O3 H3A 132.4 . .
Cu1 O3 H3B 115.9 . .
H3A O3 H3B 109.5 . .
H4B O4 H4A 64.6(10) . .

loop_
_geom_bond_atom_site_label_1
_geom_bond_atom_site_label_2
_geom_bond_distance
_geom_bond_site_symmetry_2
Cu1 N4 2.018(2) 2_675
Cu1 N4 2.018(2) 1_556
Cu1 N1 2.025(2) .
Cu1 N1 2.025(2) 2_676
Cu1 O3 2.456(2) .
Cu1 O3 2.456(2) 2_676
F1 C17 1.353(3) .
F2 C18 1.347(3) .
C1 N1 1.317(4) .
C1 N2 1.342(4) .
C1 H1 0.9300 .
C2 C3 1.354(4) .
C2 N2 1.365(4) .
C2 H2 0.9300 .
C3 N1 1.367(4) .
C3 H3 0.9300 .
C4 N2 1.459(4) .
C4 C5 1.508(4) .
C4 H4D 0.9700 .
C4 H4C 0.9700 .
C5 C6 1.381(4) .
C5 C10 1.395(4) .
C6 C7 1.384(5) .
C6 H6 0.9300 .
C7 C8 1.368(5) .
C7 H7 0.9300 .
C8 C9 1.380(5) .
C8 H8 0.9300 .
C9 C10 1.381(4) .
C9 C11 1.510(4) .
C10 H10 0.9300 .
C11 N3 1.473(4) .
C11 H11B 0.9700 .
C11 H11A 0.9700 .
C12 N4 1.313(4) .
C12 N3 1.338(3) .
C12 H12 0.9300 .
C13 C14 1.356(4) .
C13 N4 1.370(4) .
C13 H13 0.9300 .
C14 N3 1.362(4) .
C14 H14 0.9300 .
C15 O5 1.223(4) .
C15 O6 1.249(4) .
C15 C16 1.524(4) .
C16 C18 1.370(4) 2_566
C16 C17 1.385(4) .
C17 C18 1.373(4) .
C18 C16 1.370(4) 2_566
N4 Cu1 2.018(2) 1_554
O1 H1E 0.758(10) .
O1 H1D 0.762(10) .
O2 H2C 0.763(10) .
O2 H2A 0.767(10) .
O3 H3A 0.8497 .
O3 H3B 0.8499 .
O4 H4B 0.851(10) .
O4 H4A 1.007(10) .

loop_
_geom_hbond_atom_site_label_D
_geom_hbond_atom_site_label_H
_geom_hbond_atom_site_label_A
_geom_hbond_distance_DH
_geom_hbond_distance_HA
_geom_hbond_distance_DA
_geom_hbond_angle_DHA
_geom_hbond_site_symmetry_A
O1 H1E O5 0.758(10) 2.14(3) 2.851(6) 155(8) .
O1 H1D O2 0.762(10) 2.31(6) 2.866(10) 131(7) 2_565
O2 H2C O1 0.763(10) 2.12(5) 2.836(7) 156(11) 1_565
O2 H2A O4 0.767(10) 2.27(3) 3.016(10) 166(11) 2_566
O3 H3A O6 0.85 1.91 2.748(3) 170.3 2_666
O3 H3B O6 0.85 2.02 2.832(3) 159.5 1_665
O4 H4B O6 0.851(10) 2.30(5) 2.907(7) 129(6) .
O4 H4A O1 1.007(10) 1.98(3) 2.940(8) 159(7) 2_556
